data_4332481
loop_
_publ_author_name
'Michailovski, Alexej'
'R\"uegger, Heinz'
'Sheptyakov, Denis'
'Patzke, Greta R.'

_publ_section_title
;
 Synthesis and Characterization of Novel Fluorinated Poly(oxomolybdates)
;
_journal_issue 14
_journal_name_full 'Inorganic Chemistry'
_journal_page_first 5641
_journal_page_last 5652
_journal_paper_doi 10.1021/ic0604359
_journal_volume 45
_journal_year 2006
_chemical_formula_moiety 'F3 Mo3.11 Na1.85 O12.07, C4 H12 N, 1.925(O)'
_chemical_formula_sum 'C4 H12 F3 Mo3.11 N Na1.85 O14'
_chemical_formula_weight 695.53
_chemical_name_systematic
; 
 ? 
;
_space_group_IT_number 2
_symmetry_cell_setting triclinic
_symmetry_space_group_name_Hall '-P 1'
_symmetry_space_group_name_H-M 'P -1'
_atom_sites_solution_hydrogens geom
_atom_sites_solution_primary direct
_atom_sites_solution_secondary difmap
_audit_creation_method SHELXL-97
_cell_angle_alpha 108.354(3)
_cell_angle_beta 97.719(3)
_cell_angle_gamma 109.636(3)
_cell_formula_units_Z 2
_cell_length_a 8.1659(9)
_cell_length_b 11.8649(13)
_cell_length_c 11.9329(13)
_cell_measurement_reflns_used 938
_cell_measurement_temperature 295(2)
_cell_measurement_theta_max 66.364
_cell_measurement_theta_min 5.321
_cell_volume 995.54(19)
_computing_structure_refinement 'SHELXL-97 (Sheldrick, 1997)'
_computing_structure_solution 'SHELXS-97 (Sheldrick, 1990)'
_diffrn_ambient_temperature 295(2)
_diffrn_measured_fraction_theta_full 1.000
_diffrn_measured_fraction_theta_max 0.898
_diffrn_measurement_device_type 'CCD area detector'
_diffrn_measurement_method 'phi and omega scans'
_diffrn_radiation_monochromator graphite
_diffrn_radiation_source 'fine-focus sealed tube'
_diffrn_radiation_type MoK\a
_diffrn_radiation_wavelength 0.71073
_diffrn_reflns_av_R_equivalents 0.0266
_diffrn_reflns_av_sigmaI/netI 0.0422
_diffrn_reflns_limit_h_max 12
_diffrn_reflns_limit_h_min -12
_diffrn_reflns_limit_k_max 18
_diffrn_reflns_limit_k_min -18
_diffrn_reflns_limit_l_max 18
_diffrn_reflns_limit_l_min -18
_diffrn_reflns_number 15641
_diffrn_reflns_theta_full 25.00
_diffrn_reflns_theta_max 34.05
_diffrn_reflns_theta_min 1.87
_exptl_absorpt_coefficient_mu 2.053
_exptl_absorpt_correction_T_max 0.8530
_exptl_absorpt_correction_T_min 0.3045
_exptl_absorpt_correction_type empirical
_exptl_absorpt_process_details sadabs_new
_exptl_crystal_colour colorless
_exptl_crystal_density_diffrn 2.324
_exptl_crystal_density_method 'not measured'
_exptl_crystal_description needle
_exptl_crystal_F_000 667
_exptl_crystal_size_max 0.76
_exptl_crystal_size_mid 0.10
_exptl_crystal_size_min 0.08
_refine_diff_density_max 1.027
_refine_diff_density_min -0.789
_refine_diff_density_rms 0.122
_refine_ls_extinction_method none
_refine_ls_goodness_of_fit_ref 1.027
_refine_ls_hydrogen_treatment none
_refine_ls_matrix_type full
_refine_ls_number_parameters 253
_refine_ls_number_reflns 7321
_refine_ls_number_restraints 0
_refine_ls_restrained_S_all 1.027
_refine_ls_R_factor_all 0.0549
_refine_ls_R_factor_gt 0.0349
_refine_ls_shift/su_max 0.001
_refine_ls_shift/su_mean 0.000
_refine_ls_structure_factor_coef Fsqd
_refine_ls_weighting_details 'calc w=1/[\s^2^(Fo^2^)+(0.0437P)^2^+0.3092P] where P=(Fo^2^+2Fc^2^)/3'
_refine_ls_weighting_scheme calc
_refine_ls_wR_factor_gt 0.0813
_refine_ls_wR_factor_ref 0.0875
_reflns_number_gt 5633
_reflns_number_total 7321
_reflns_threshold_expression >2sigma(I)
_cod_data_source_file ic0604359sup1.cif
_cod_data_source_block twin_iucr
_cod_original_cell_volume 995.53(19)
_cod_database_code 4332481

loop_
_symmetry_equiv_pos_as_xyz
'x, y, z'
'-x, -y, -z'

loop_
_atom_site_label
_atom_site_type_symbol
_atom_site_fract_x
_atom_site_fract_y
_atom_site_fract_z
_atom_site_U_iso_or_equiv
_atom_site_adp_type
_atom_site_occupancy
_atom_site_symmetry_multiplicity
_atom_site_calc_flag
_atom_site_refinement_flags
Mo1 Mo 0.73966(3) 0.76672(3) 0.73998(2) 0.02893(7) Uani 1 1 d .
Mo2 Mo 0.65566(3) 0.48520(3) 0.76423(2) 0.02746(6) Uani 1 1 d .
Mo3 Mo 0.41778(3) 0.21659(2) 0.52179(2) 0.02807(7) Uani 1 1 d .
Mo4 Mo 0.2931(4) 0.4792(3) 0.5344(3) 0.0317(3) Uani 0.1047(8) 1 d P
Na1 Na 0.22918(19) 0.50628(14) 0.56421(13) 0.0317(3) Uani 0.8953(8) 1 d P
Na2 Na 0.3637(2) 0.85609(17) 0.72430(16) 0.0531(6) Uani 0.952(6) 1 d P
F1 F 0.7527(3) 0.58096(18) 0.63514(17) 0.0345(4) Uani 1 1 d .
F2 F 0.5222(2) 0.32378(19) 0.40472(17) 0.0351(4) Uani 1 1 d .
F3 F 0.3969(2) 0.40161(18) 0.62039(17) 0.0329(4) Uani 1 1 d .
O1 O 0.6127(3) 0.6410(2) 0.80318(19) 0.0308(4) Uani 1 1 d .
O2 O 0.2126(3) 0.1931(2) 0.3997(2) 0.0327(4) Uani 1 1 d .
O3 O 0.6482(3) 0.3328(2) 0.63834(19) 0.0291(4) Uani 1 1 d .
O4 O 0.9574(3) 0.8235(3) 0.8233(2) 0.0446(6) Uani 1 1 d .
O5 O 0.6693(3) 0.8843(2) 0.8105(2) 0.0420(5) Uani 1 1 d .
O6 O 0.5453(3) 0.4231(3) 0.8567(2) 0.0429(6) Uani 1 1 d .
O7 O 0.8769(3) 0.5456(2) 0.8408(2) 0.0415(5) Uani 1 1 d .
O8 O 0.3012(3) 0.1449(2) 0.6065(2) 0.0433(6) Uani 1 1 d .
O9 O 0.4856(3) 0.1041(2) 0.4381(2) 0.0402(5) Uani 1 1 d .
O10 O 0.098(5) 0.467(3) 0.572(3) 0.0462(7) Uani 0.075(5) 1 d P
O11 O 0.9310(4) 0.3665(3) 0.5312(3) 0.0462(7) Uani 0.925(5) 1 d P
O12 O 0.1962(4) 0.6630(3) 0.7522(3) 0.0578(7) Uani 1 1 d .
O13 O 0.4322(5) 0.6964(4) 0.9731(3) 0.0654(9) Uani 1 1 d .
O14 O 0.8546(3) 0.1067(2) 0.3907(2) 0.0412(5) Uani 1 1 d .
O15 O 0.3825(6) 0.0156(5) 0.9052(3) 0.0975(14) Uani 1 1 d .
N1 N 0.9893(4) 0.2273(3) 0.8237(3) 0.0369(6) Uani 1 1 d .
C1 C 0.1054(6) 2.3620(4) 0.8427(5) 0.0580(11) Uani 1 1 d .
H11 H 0.2300 2.3750 0.8632 0.087 Uiso 1 1 calc R
H12 H 0.0837 2.4219 0.9084 0.087 Uiso 1 1 calc R
H13 H 0.0778 2.3763 0.7689 0.087 Uiso 1 1 calc R
C2 C 0.8408(6) 0.2286(5) 0.8830(5) 0.0680(13) Uani 1 1 d .
H21 H 0.7771 0.1441 0.8824 0.102 Uiso 1 1 calc R
H22 H 0.7591 0.2519 0.8387 0.102 Uiso 1 1 calc R
H23 H 0.8903 0.2908 0.9660 0.102 Uiso 1 1 calc R
C3 C 0.9085(7) 0.1471(5) 0.6912(4) 0.0626(12) Uani 1 1 d .
H31 H 0.8508 0.0576 0.6794 0.094 Uiso 1 1 calc R
H32 H 1.0015 0.1574 0.6491 0.094 Uiso 1 1 calc R
H33 H 0.8209 0.1742 0.6591 0.094 Uiso 1 1 calc R
C4 C 0.1024(7) 0.1722(5) 0.8773(5) 0.0704(14) Uani 1 1 d .
H41 H 0.0268 0.0892 0.8749 0.106 Uiso 1 1 calc R
H42 H 0.1660 0.2296 0.9607 0.106 Uiso 1 1 calc R
H43 H 0.1876 0.1623 0.8309 0.106 Uiso 1 1 calc R

loop_
_atom_site_aniso_label
_atom_site_aniso_U_11
_atom_site_aniso_U_22
_atom_site_aniso_U_33
_atom_site_aniso_U_23
_atom_site_aniso_U_13
_atom_site_aniso_U_12
Mo1 0.02599(12) 0.03120(13) 0.02932(12) 0.01271(10) 0.00638(9) 0.01060(10)
Mo2 0.02832(12) 0.03437(14) 0.02509(12) 0.01525(10) 0.00889(9) 0.01475(10)
Mo3 0.02495(12) 0.02888(13) 0.03331(13) 0.01748(10) 0.00860(10) 0.00885(9)
Mo4 0.0272(7) 0.0339(7) 0.0358(7) 0.0168(6) 0.0111(5) 0.0102(5)
Na1 0.0272(7) 0.0339(7) 0.0358(7) 0.0168(6) 0.0111(5) 0.0102(5)
Na2 0.0434(10) 0.0616(12) 0.0584(11) 0.0307(9) 0.0092(8) 0.0204(8)
F1 0.0414(10) 0.0373(10) 0.0327(9) 0.0164(8) 0.0183(8) 0.0191(8)
F2 0.0284(9) 0.0426(10) 0.0354(9) 0.0212(8) 0.0083(7) 0.0099(8)
F3 0.0306(9) 0.0356(9) 0.0369(9) 0.0157(8) 0.0087(7) 0.0169(8)
O1 0.0350(11) 0.0352(11) 0.0293(10) 0.0154(9) 0.0148(9) 0.0172(9)
O2 0.0230(10) 0.0371(12) 0.0367(11) 0.0175(10) 0.0075(8) 0.0079(9)
O3 0.0255(10) 0.0345(11) 0.0325(10) 0.0160(9) 0.0097(8) 0.0145(9)
O4 0.0318(12) 0.0510(15) 0.0442(14) 0.0180(12) 0.0008(10) 0.0125(11)
O5 0.0461(14) 0.0400(13) 0.0408(13) 0.0128(11) 0.0116(11) 0.0210(11)
O6 0.0491(14) 0.0567(16) 0.0407(13) 0.0312(12) 0.0224(11) 0.0265(12)
O7 0.0333(12) 0.0487(14) 0.0400(13) 0.0145(11) 0.0026(10) 0.0186(11)
O8 0.0391(13) 0.0454(14) 0.0542(15) 0.0333(12) 0.0181(11) 0.0119(11)
O9 0.0389(13) 0.0386(13) 0.0449(13) 0.0159(11) 0.0105(11) 0.0183(10)
O10 0.0366(14) 0.0452(16) 0.0509(16) 0.0160(13) 0.0176(12) 0.0097(12)
O11 0.0366(14) 0.0452(16) 0.0509(16) 0.0160(13) 0.0176(12) 0.0097(12)
O12 0.0498(16) 0.0686(19) 0.0618(18) 0.0304(16) 0.0245(14) 0.0232(15)
O13 0.081(2) 0.097(2) 0.0587(18) 0.0472(18) 0.0440(17) 0.058(2)
O14 0.0355(12) 0.0414(13) 0.0502(14) 0.0226(11) 0.0143(11) 0.0140(10)
O15 0.131(4) 0.136(4) 0.063(2) 0.040(2) 0.033(2) 0.093(3)
N1 0.0351(14) 0.0337(14) 0.0352(14) 0.0082(11) 0.0059(11) 0.0121(11)
C1 0.053(2) 0.046(2) 0.074(3) 0.027(2) 0.018(2) 0.0149(19)
C2 0.061(3) 0.068(3) 0.076(3) 0.023(3) 0.037(3) 0.024(2)
C3 0.069(3) 0.061(3) 0.040(2) 0.0031(19) 0.000(2) 0.024(2)
C4 0.069(3) 0.066(3) 0.071(3) 0.029(3) -0.006(2) 0.028(2)

loop_
_atom_type_symbol
_atom_type_description
_atom_type_scat_dispersion_real
_atom_type_scat_dispersion_imag
_atom_type_scat_source
O O 0.0106 0.0060 'International Tables Vol C Tables 4.2.6.8 and 6.1.1.4'
H H 0.0000 0.0000 'International Tables Vol C Tables 4.2.6.8 and 6.1.1.4'
N N 0.0061 0.0033 'International Tables Vol C Tables 4.2.6.8 and 6.1.1.4'
C C 0.0033 0.0016 'International Tables Vol C Tables 4.2.6.8 and 6.1.1.4'
F F 0.0171 0.0103 'International Tables Vol C Tables 4.2.6.8 and 6.1.1.4'
Na Na 0.0362 0.0249 'International Tables Vol C Tables 4.2.6.8 and 6.1.1.4'
Mo Mo -1.6832 0.6857 'International Tables Vol C Tables 4.2.6.8 and 6.1.1.4'

loop_
_geom_angle_atom_site_label_1
_geom_angle_atom_site_label_2
_geom_angle_atom_site_label_3
_geom_angle
_geom_angle_site_symmetry_1
_geom_angle_site_symmetry_3
O4 Mo1 O5 103.69(13) . .
O4 Mo1 O2 98.17(11) . 2_666
O5 Mo1 O2 100.85(11) . 2_666
O4 Mo1 O1 102.38(11) . .
O5 Mo1 O1 97.17(11) . .
O2 Mo1 O1 148.51(9) 2_666 .
O4 Mo1 F1 90.11(11) . .
O5 Mo1 F1 164.56(10) . .
O2 Mo1 F1 83.71(8) 2_666 .
O1 Mo1 F1 72.74(8) . .
O4 Mo1 F2 167.20(10) . 2_666
O5 Mo1 F2 86.63(10) . 2_666
O2 Mo1 F2 72.10(8) 2_666 2_666
O1 Mo1 F2 83.50(8) . 2_666
F1 Mo1 F2 80.72(7) . 2_666
O4 Mo1 Na2 140.70(10) . .
O5 Mo1 Na2 37.04(9) . .
O2 Mo1 Na2 90.98(7) 2_666 .
O1 Mo1 Na2 88.05(7) . .
F1 Mo1 Na2 128.99(6) . .
F2 Mo1 Na2 49.83(6) 2_666 .
O7 Mo2 O6 103.55(12) . .
O7 Mo2 O1 101.11(11) . .
O6 Mo2 O1 98.51(11) . .
O7 Mo2 O3 97.61(11) . .
O6 Mo2 O3 102.77(11) . .
O1 Mo2 O3 147.39(9) . .
O7 Mo2 F3 164.41(10) . .
O6 Mo2 F3 90.45(10) . .
O1 Mo2 F3 83.26(8) . .
O3 Mo2 F3 72.23(8) . .
O7 Mo2 F1 86.20(10) . .
O6 Mo2 F1 167.65(10) . .
O1 Mo2 F1 71.83(8) . .
O3 Mo2 F1 83.11(8) . .
F3 Mo2 F1 80.94(7) . .
O9 Mo3 O8 104.28(12) . .
O9 Mo3 O3 97.57(11) . .
O8 Mo3 O3 102.69(11) . .
O9 Mo3 O2 100.74(11) . .
O8 Mo3 O2 98.14(11) . .
O3 Mo3 O2 147.83(9) . .
O9 Mo3 F3 163.35(10) . .
O8 Mo3 F3 91.08(10) . .
O3 Mo3 F3 72.38(8) . .
O2 Mo3 F3 83.06(8) . .
O9 Mo3 F2 84.79(10) . .
O8 Mo3 F2 167.77(10) . .
O3 Mo3 F2 83.90(8) . .
O2 Mo3 F2 71.77(8) . .
F3 Mo3 F2 81.02(7) . .
O9 Mo3 Na2 36.79(9) . 2_666
O8 Mo3 Na2 140.70(9) . 2_666
O3 Mo3 Na2 91.09(7) . 2_666
O2 Mo3 Na2 88.02(7) . 2_666
F3 Mo3 Na2 128.22(5) . 2_666
F2 Mo3 Na2 48.01(6) . 2_666
Na1 Mo4 O10 25.7(12) . .
Na1 Mo4 F1 118.3(3) . 2_666
O10 Mo4 F1 108.8(13) . 2_666
Na1 Mo4 F3 114.4(3) . .
O10 Mo4 F3 105.9(13) . .
F1 Mo4 F3 119.70(18) 2_666 .
Na1 Mo4 F2 86.0(3) . 2_666
O10 Mo4 F2 111.7(12) . 2_666
F1 Mo4 F2 103.87(14) 2_666 2_666
F3 Mo4 F2 106.95(15) . 2_666
Mo4 Na1 O10 136(2) . .
Mo4 Na1 F2 73.7(2) . 2_666
O10 Na1 F2 151(2) . 2_666
Mo4 Na1 F3 47.9(2) . .
O10 Na1 F3 111(2) . .
F2 Na1 F3 90.99(9) 2_666 .
Mo4 Na1 F1 44.7(2) . 2_666
O10 Na1 F1 112(2) . 2_666
F2 Na1 F1 87.66(8) 2_666 2_666
F3 Na1 F1 88.46(8) . 2_666
Mo4 Na1 O11 119.4(3) . 1_455
O10 Na1 O11 17.1(19) . 1_455
F2 Na1 O11 164.47(11) 2_666 1_455
F3 Na1 O11 104.05(10) . 1_455
F1 Na1 O11 96.48(10) 2_666 1_455
Mo4 Na1 O12 146.4(3) . .
O10 Na1 O12 71.2(19) . .
F2 Na1 O12 82.76(9) 2_666 .
F3 Na1 O12 110.52(10) . .
F1 Na1 O12 158.78(11) 2_666 .
O11 Na1 O12 88.23(11) 1_455 .
Mo4 Na1 O11 121.8(3) . 2_666
O10 Na1 O11 78(2) . 2_666
F2 Na1 O11 82.85(9) 2_666 2_666
F3 Na1 O11 169.48(10) . 2_666
F1 Na1 O11 82.80(9) 2_666 2_666
O11 Na1 O11 82.83(11) 1_455 2_666
O12 Na1 O11 77.26(10) . 2_666
Mo4 Na1 Na2 121.4(2) . .
O10 Na1 Na2 103(2) . .
F2 Na1 Na2 47.78(6) 2_666 .
F3 Na1 Na2 121.44(7) . .
F1 Na1 Na2 121.53(7) 2_666 .
O11 Na1 Na2 118.64(9) 1_455 .
O12 Na1 Na2 40.44(8) . .
O11 Na1 Na2 59.67(7) 2_666 .
Mo4 Na1 Na1 132.8(3) . 2_566
O10 Na1 Na1 43(2) . 2_566
F2 Na1 Na1 120.37(8) 2_666 2_566
F3 Na1 Na1 148.38(9) . 2_566
F1 Na1 Na1 88.86(7) 2_666 2_566
O11 Na1 Na1 45.09(8) 1_455 2_566
O12 Na1 Na1 79.84(9) . 2_566
O11 Na1 Na1 37.74(6) 2_666 2_566
Na2 Na1 Na1 86.29(6) . 2_566
O15 Na2 O14 92.40(13) 1_565 2_666
O15 Na2 O12 101.29(16) 1_565 .
O14 Na2 O12 104.53(11) 2_666 .
O15 Na2 O5 89.51(13) 1_565 .
O14 Na2 O5 154.87(11) 2_666 .
O12 Na2 O5 99.64(11) . .
O15 Na2 O9 125.45(15) 1_565 2_666
O14 Na2 O9 80.12(9) 2_666 2_666
O12 Na2 O9 133.04(12) . 2_666
O5 Na2 O9 78.40(10) . 2_666
O15 Na2 F2 151.40(13) 1_565 2_666
O14 Na2 F2 116.04(10) 2_666 2_666
O12 Na2 F2 75.57(9) . 2_666
O5 Na2 F2 63.61(8) . 2_666
O9 Na2 F2 61.44(8) 2_666 2_666
O15 Na2 Mo1 113.52(12) 1_565 .
O14 Na2 Mo1 148.72(9) 2_666 .
O12 Na2 Mo1 87.90(9) . .
O5 Na2 Mo1 24.98(6) . .
O9 Na2 Mo1 70.75(7) 2_666 .
F2 Na2 Mo1 38.78(4) 2_666 .
O15 Na2 Mo3 144.25(14) 1_565 2_666
O14 Na2 Mo3 94.34(8) 2_666 2_666
O12 Na2 Mo3 110.81(10) . 2_666
O5 Na2 Mo3 70.38(7) . 2_666
O9 Na2 Mo3 23.90(6) 2_666 2_666
F2 Na2 Mo3 37.54(4) 2_666 2_666
Mo1 Na2 Mo3 54.40(3) . 2_666
O15 Na2 Na1 144.16(13) 1_565 .
O14 Na2 Na1 101.81(9) 2_666 .
O12 Na2 Na1 43.43(8) . .
O5 Na2 Na1 90.97(8) . .
O9 Na2 Na1 89.62(8) 2_666 .
F2 Na2 Na1 36.93(5) 2_666 .
Mo1 Na2 Na1 67.63(4) . .
Mo3 Na2 Na1 67.83(4) 2_666 .
Mo4 F1 Mo1 120.64(13) 2_666 .
Mo4 F1 Mo2 132.86(13) 2_666 .
Mo1 F1 Mo2 94.73(7) . .
Mo1 F1 Na1 131.72(9) . 2_666
Mo2 F1 Na1 131.13(9) . 2_666
Mo4 F2 Mo1 124.40(11) 2_666 2_666
Na1 F2 Mo1 129.74(9) 2_666 2_666
Mo4 F2 Mo3 126.99(11) 2_666 .
Na1 F2 Mo3 133.49(9) 2_666 .
Mo1 F2 Mo3 95.28(7) 2_666 .
Mo4 F2 Na2 115.59(11) 2_666 2_666
Na1 F2 Na2 95.29(8) 2_666 2_666
Mo1 F2 Na2 91.38(7) 2_666 2_666
Mo3 F2 Na2 94.44(7) . 2_666
Mo4 F3 Mo3 120.64(13) . .
Mo4 F3 Mo2 130.48(13) . .
Mo3 F3 Mo2 95.65(7) . .
Mo3 F3 Na1 132.72(9) . .
Mo2 F3 Na1 128.68(9) . .
Mo2 O1 Mo1 117.10(10) . .
Mo1 O2 Mo3 117.37(10) 2_666 .
Mo3 O3 Mo2 117.00(10) . .
Mo1 O5 Na2 117.98(13) . .
Mo3 O9 Na2 119.31(12) . 2_666
Na1 O10 O11 150(3) . 1_455
O11 O10 Mo4 132(2) 1_455 .
O10 O11 Na1 93.4(16) 1_655 2_666
Na1 O11 Na1 97.17(11) 1_655 2_666
Na2 O12 Na1 96.13(11) . .
C3 N1 C4 109.4(3) . 1_655
C3 N1 C1 110.3(3) . 1_635
C4 N1 C1 108.4(3) 1_655 1_635
C3 N1 C2 108.4(3) . .
C4 N1 C2 111.0(4) 1_655 .
C1 N1 C2 109.3(3) 1_635 .

loop_
_geom_bond_atom_site_label_1
_geom_bond_atom_site_label_2
_geom_bond_distance
_geom_bond_site_symmetry_2
Mo1 O4 1.704(2) .
Mo1 O5 1.707(2) .
Mo1 O2 1.925(2) 2_666
Mo1 O1 1.936(2) .
Mo1 F1 2.2116(18) .
Mo1 F2 2.2370(18) 2_666
Mo1 Na2 3.5701(18) .
Mo2 O7 1.699(2) .
Mo2 O6 1.705(2) .
Mo2 O1 1.922(2) .
Mo2 O3 1.929(2) .
Mo2 F3 2.2228(19) .
Mo2 F1 2.2620(18) .
Mo3 O9 1.701(2) .
Mo3 O8 1.705(2) .
Mo3 O3 1.929(2) .
Mo3 O2 1.944(2) .
Mo3 F3 2.2163(18) .
Mo3 F2 2.2373(18) .
Mo3 Na2 3.6605(19) 2_666
Mo4 Na1 0.770(3) .
Mo4 O10 1.68(3) .
Mo4 F1 1.857(3) 2_666
Mo4 F3 1.872(3) .
Mo4 F2 2.130(3) 2_666
Na1 O10 1.04(3) .
Na1 F2 2.214(2) 2_666
Na1 F3 2.299(2) .
Na1 F1 2.324(2) 2_666
Na1 O11 2.335(3) 1_455
Na1 O12 2.537(3) .
Na1 O11 2.701(3) 2_666
Na1 Na2 3.669(2) .
Na1 Na1 3.784(3) 2_566
Na2 O15 2.326(4) 1_565
Na2 O14 2.346(3) 2_666
Na2 O12 2.394(4) .
Na2 O5 2.435(3) .
Na2 O9 2.514(3) 2_666
Na2 F2 2.729(3) 2_666
Na2 Mo3 3.6605(19) 2_666
F1 Mo4 1.857(3) 2_666
F1 Na1 2.324(2) 2_666
F2 Mo4 2.130(3) 2_666
F2 Na1 2.214(2) 2_666
F2 Mo1 2.2370(18) 2_666
F2 Na2 2.729(3) 2_666
O2 Mo1 1.925(2) 2_666
O9 Na2 2.514(3) 2_666
O10 O11 1.37(3) 1_455
O11 O10 1.37(3) 1_655
O11 Na1 2.335(3) 1_655
O11 Na1 2.701(3) 2_666
O14 Na2 2.346(3) 2_666
O15 Na2 2.326(4) 1_545
N1 C3 1.480(5) .
N1 C4 1.482(5) 1_655
N1 C1 1.484(5) 1_635
N1 C2 1.486(5) .
C1 N1 1.484(5) 1_475
C4 N1 1.482(5) 1_455
